data_4318144
loop_
_publ_author_name
'Christophe Lescop'
'Elie Belorizky'
'Dominique Luneau'
'Paul Rey'

_publ_contact_author
;
       Dominique LUNEAU
       Laboratoire de Chimie Inorganique et Biologique (UMR 5046)
       DRFMC
       CEA-Grenoble
       38054 Grenoble, France
;
_publ_contact_author_email luneau@drfmc.ceng.cea.fr
_publ_contact_author_fax '33 4 76 88 50 90'
_publ_contact_author_phone '33 4 76 88 44 62'
_publ_section_title
;
 Synthesis, Structures, and Magnetic Properties of a Series of
 Lanthanum(III) and Gadolinium(III) Complexes with Chelating
 Benzimidazole-Substituted Nitronyl Nitroxide Free Radicals. Evidence for
 Antiferromagnetic GdIII-Radical Interactions
;
_journal_name_full 'Inorganic Chemistry'
_journal_page_first 3375
_journal_page_last 3384
_journal_paper_doi 10.1021/ic0200038
_journal_volume 41
_journal_year 2002
_chemical_formula_sum 'C64 H88 Cl3 La N16 O24'
_chemical_formula_weight 1710.76
_chemical_name_systematic
;
  ?
;
_space_group_IT_number 70
_symmetry_cell_setting orthorhombic
_symmetry_space_group_name_Hall 'F 2 2 -1d'
_symmetry_space_group_name_H-M 'F d d d :1'
_atom_sites_solution_hydrogens geom
_atom_sites_solution_primary direct
_atom_sites_solution_secondary difmap
_audit_creation_method SHELXL-97
_cell_angle_alpha 90.00
_cell_angle_beta 90.00
_cell_angle_gamma 90.00
_cell_formula_units_Z 8
_cell_length_a 11.0682(8)
_cell_length_b 34.240(3)
_cell_length_c 42.787(3)
_cell_measurement_temperature 143(2)
_cell_volume 16215(2)
_computing_structure_refinement 'SHELXL-97 (Sheldrick, 1997)'
_computing_structure_solution 'SHELXS-97 (Sheldrick, 1990)'
_diffrn_ambient_temperature 143(2)
_diffrn_measured_fraction_theta_full 0.960
_diffrn_measured_fraction_theta_max 0.960
_diffrn_radiation_monochromator graphite
_diffrn_radiation_source 'fine-focus sealed tube'
_diffrn_radiation_type MoK\a
_diffrn_radiation_wavelength 0.71073
_diffrn_reflns_av_R_equivalents 0.0681
_diffrn_reflns_av_sigmaI/netI 0.0361
_diffrn_reflns_limit_h_max 10
_diffrn_reflns_limit_h_min -10
_diffrn_reflns_limit_k_max 26
_diffrn_reflns_limit_k_min -32
_diffrn_reflns_limit_l_max 40
_diffrn_reflns_limit_l_min -40
_diffrn_reflns_number 12113
_diffrn_reflns_theta_full 20.00
_diffrn_reflns_theta_max 20.00
_diffrn_reflns_theta_min 1.52
_exptl_absorpt_coefficient_mu 0.706
_exptl_absorpt_correction_T_max 0.8716
_exptl_absorpt_correction_T_min 0.7190
_exptl_crystal_density_diffrn 1.402
_exptl_crystal_density_method 'not measured'
_exptl_crystal_F_000 7072
_exptl_crystal_size_max 0.50
_exptl_crystal_size_mid 0.20
_exptl_crystal_size_min 0.20
_refine_diff_density_max 2.983
_refine_diff_density_min -0.719
_refine_diff_density_rms 0.181
_refine_ls_abs_structure_details 'Flack H D (1983), Acta Cryst. A39, 876-881'
_refine_ls_abs_structure_Flack -10(10)
_refine_ls_extinction_method none
_refine_ls_goodness_of_fit_ref 1.995
_refine_ls_hydrogen_treatment mixed
_refine_ls_matrix_type full
_refine_ls_number_parameters 272
_refine_ls_number_reflns 1833
_refine_ls_number_restraints 40
_refine_ls_restrained_S_all 1.980
_refine_ls_R_factor_all 0.0965
_refine_ls_R_factor_gt 0.0876
_refine_ls_shift/su_max 0.001
_refine_ls_shift/su_mean 0.000
_refine_ls_structure_factor_coef Fsqd
_refine_ls_weighting_details 'calc w=1/[\s^2^(Fo^2^)+(0.1000P)^2^+0.0000P] where P=(Fo^2^+2Fc^2^)/3'
_refine_ls_weighting_scheme calc
_refine_ls_wR_factor_gt 0.2281
_refine_ls_wR_factor_ref 0.2336
_reflns_number_gt 1593
_reflns_number_total 1833
_reflns_threshold_expression >2sigma(I)
_cod_data_source_file ic0200038_1.cif
_cod_data_source_block compound1
_cod_original_sg_symbol_H-M 'F d d d'
_cod_database_code 4318144

loop_
_symmetry_equiv_pos_as_xyz
'x, y, z'
'-x, -y, z'
'-x, y, -z'
'x, -y, -z'
'-x+1/4, -y+1/4, -z+1/4'
'x+1/4, y+1/4, -z+1/4'
'x+1/4, -y+1/4, z+1/4'
'-x+1/4, y+1/4, z+1/4'
'x, y+1/2, z+1/2'
'-x, -y+1/2, z+1/2'
'-x, y+1/2, -z+1/2'
'x, -y+1/2, -z+1/2'
'-x+1/4, -y+3/4, -z+3/4'
'x+1/4, y+3/4, -z+3/4'
'x+1/4, -y+3/4, z+3/4'
'-x+1/4, y+3/4, z+3/4'
'x+1/2, y, z+1/2'
'-x+1/2, -y, z+1/2'
'-x+1/2, y, -z+1/2'
'x+1/2, -y, -z+1/2'
'-x+3/4, -y+1/4, -z+3/4'
'x+3/4, y+1/4, -z+3/4'
'x+3/4, -y+1/4, z+3/4'
'-x+3/4, y+1/4, z+3/4'
'x+1/2, y+1/2, z'
'-x+1/2, -y+1/2, z'
'-x+1/2, y+1/2, -z'
'x+1/2, -y+1/2, -z'
'-x+3/4, -y+3/4, -z+1/4'
'x+3/4, y+3/4, -z+1/4'
'x+3/4, -y+3/4, z+1/4'
'-x+3/4, y+3/4, z+1/4'

loop_
_atom_site_label
_atom_site_type_symbol
_atom_site_fract_x
_atom_site_fract_y
_atom_site_fract_z
_atom_site_U_iso_or_equiv
_atom_site_adp_type
_atom_site_occupancy
_atom_site_symmetry_multiplicity
_atom_site_calc_flag
_atom_site_refinement_flags
_atom_site_disorder_assembly
_atom_site_disorder_group
La La 0.0000 0.0000 0.0000 0.0150(7) Uani 1 4 d S . .
O1 O 0.1144(7) -0.05807(18) 0.01525(15) 0.0348(19) Uani 1 1 d . . .
O2 O 0.4027(8) -0.0595(2) 0.0929(2) 0.063(3) Uani 1 1 d . . .
N1 N 0.1962(8) -0.0699(2) 0.0346(2) 0.031(2) Uani 1 1 d . . .
N2 N 0.3343(9) -0.0709(3) 0.0713(2) 0.046(3) Uani 1 1 d . . .
N3 N 0.1542(9) 0.0157(3) 0.04796(19) 0.037(2) Uani 1 1 d . . .
N4 N 0.3024(9) 0.0107(3) 0.0836(2) 0.038(2) Uani 1 1 d . . .
H4A H 0.3585 0.0001 0.0954 0.046 Uiso 1 1 calc R . .
C1 C 0.2545(10) -0.0483(3) 0.0555(2) 0.031(3) Uani 1 1 d . . .
C2 C 0.2503(9) -0.1102(3) 0.0315(3) 0.035(3) Uani 1 1 d . . .
C3 C 0.3153(11) -0.1136(3) 0.0633(2) 0.040(3) Uani 1 1 d . . .
C4 C 0.1529(11) -0.1408(3) 0.0255(3) 0.046(3) Uani 1 1 d . . .
H4B H 0.0974 -0.1417 0.0434 0.069 Uiso 1 1 calc R . .
H4C H 0.1908 -0.1665 0.0228 0.069 Uiso 1 1 calc R . .
H4D H 0.1079 -0.1340 0.0066 0.069 Uiso 1 1 calc R . .
C5 C 0.3375(10) -0.1085(3) 0.0032(2) 0.037(3) Uani 1 1 d . . .
H5A H 0.3998 -0.0887 0.0070 0.055 Uiso 1 1 calc R . .
H5B H 0.2921 -0.1016 -0.0157 0.055 Uiso 1 1 calc R . .
H5C H 0.3758 -0.1340 0.0003 0.055 Uiso 1 1 calc R . .
C6 C 0.4356(11) -0.1340(4) 0.0631(3) 0.057(4) Uani 1 1 d . . .
H6A H 0.4851 -0.1238 0.0460 0.085 Uiso 1 1 calc R . .
H6B H 0.4233 -0.1621 0.0601 0.085 Uiso 1 1 calc R . .
H6C H 0.4769 -0.1295 0.0830 0.085 Uiso 1 1 calc R . .
C7 C 0.2388(10) -0.1291(4) 0.0892(3) 0.048(4) Uani 1 1 d . . .
H7A H 0.1607 -0.1156 0.0892 0.071 Uiso 1 1 calc R . .
H7B H 0.2795 -0.1247 0.1092 0.071 Uiso 1 1 calc R . .
H7C H 0.2259 -0.1572 0.0862 0.071 Uiso 1 1 calc R . .
C8 C 0.2365(10) -0.0067(3) 0.0608(3) 0.032(3) Uani 1 1 d . . .
C9 C 0.1709(11) 0.0516(3) 0.0621(2) 0.034(3) Uani 1 1 d . . .
C10 C 0.1093(10) 0.0868(3) 0.0573(3) 0.043(3) Uani 1 1 d . . .
H10A H 0.0446 0.0889 0.0429 0.051 Uiso 1 1 calc R . .
C11 C 0.1481(12) 0.1190(3) 0.0751(3) 0.048(3) Uani 1 1 d . . .
H11A H 0.1077 0.1432 0.0724 0.057 Uiso 1 1 calc R . .
C12 C 0.2418(11) 0.1172(4) 0.0965(3) 0.045(4) Uani 1 1 d . . .
H12A H 0.2659 0.1399 0.1076 0.054 Uiso 1 1 calc R . .
C13 C 0.2997(13) 0.0822(4) 0.1013(3) 0.055(4) Uani 1 1 d . . .
H13A H 0.3640 0.0801 0.1159 0.065 Uiso 1 1 calc R . .
C14 C 0.2606(10) 0.0493(4) 0.0839(2) 0.033(3) Uani 1 1 d . . .
Cl1 Cl 0.5000 0.0000 0.0000 0.047(2) Uani 1 4 d S . .
O4C O 0.401(5) 0.0000 0.0000 0.27(2) Uani 1 2 d S . .
O5C O 0.4951(14) 0.0318(5) 0.0293(4) 0.060(5) Uani 0.50 1 d P . .
Cl2 Cl 0.5000 0.0000 0.16485(10) 0.0630(17) Uani 1 2 d S . .
O2C O 0.4555(19) -0.0297(4) 0.1832(3) 0.180(8) Uani 1 1 d . . .
O3C O 0.559(2) -0.0131(6) 0.1403(5) 0.308(19) Uani 1 1 d . . .
O1W O 0.049(6) -0.2951(9) -0.0093(11) 0.42(6) Uani 0.50 1 d P . .
O1T O -0.0836(18) 0.0392(5) 0.1243(4) 0.094(6) Uani 0.50 1 d PGU . .
C1T C 0.009(2) 0.0111(6) 0.1200(6) 0.093(7) Uani 0.50 1 d PGU . .
C2T C -0.022(3) -0.0234(6) 0.1361(6) 0.083(7) Uani 0.50 1 d PGU . .
C3T C -0.108(3) -0.0106(7) 0.1601(6) 0.097(7) Uani 0.50 1 d PGU . .
C4T C -0.169(2) 0.0255(6) 0.1467(6) 0.101(7) Uani 0.50 1 d PGU . .

loop_
_atom_site_aniso_label
_atom_site_aniso_U_11
_atom_site_aniso_U_22
_atom_site_aniso_U_33
_atom_site_aniso_U_23
_atom_site_aniso_U_13
_atom_site_aniso_U_12
La 0.0224(9) 0.0186(9) 0.0040(9) 0.000 0.000 0.000
O1 0.050(5) 0.035(4) 0.019(4) 0.006(4) -0.004(4) 0.005(4)
O2 0.070(6) 0.073(6) 0.046(5) -0.020(5) -0.030(5) 0.022(5)
N1 0.042(6) 0.034(6) 0.018(5) 0.011(5) -0.001(5) 0.009(5)
N2 0.055(7) 0.058(7) 0.025(6) -0.008(5) -0.015(6) 0.013(6)
N3 0.049(7) 0.047(6) 0.015(5) 0.006(5) 0.003(5) 0.002(5)
N4 0.044(6) 0.045(7) 0.026(6) -0.008(5) -0.010(5) -0.006(6)
C1 0.047(8) 0.036(8) 0.009(6) -0.010(6) -0.015(6) 0.008(6)
C2 0.041(7) 0.025(7) 0.039(8) -0.003(6) -0.004(6) 0.009(6)
C3 0.048(8) 0.049(8) 0.022(7) 0.004(6) -0.009(6) 0.007(6)
C4 0.062(9) 0.030(7) 0.045(7) 0.002(6) -0.011(6) 0.014(6)
C5 0.043(7) 0.039(7) 0.029(7) 0.004(5) 0.003(6) 0.007(6)
C6 0.057(9) 0.077(9) 0.036(7) 0.000(7) -0.002(6) 0.028(8)
C7 0.066(9) 0.059(9) 0.018(7) 0.016(6) 0.001(6) 0.020(6)
C8 0.041(8) 0.044(9) 0.011(7) 0.001(6) -0.003(6) -0.005(6)
C9 0.076(10) 0.012(7) 0.015(6) -0.010(5) -0.002(7) -0.009(6)
C10 0.052(8) 0.044(8) 0.032(7) -0.005(6) 0.000(6) -0.001(7)
C11 0.070(9) 0.039(8) 0.034(7) -0.010(6) -0.006(7) -0.006(7)
C12 0.060(9) 0.046(9) 0.028(8) -0.018(7) 0.009(7) -0.017(7)
C13 0.071(9) 0.070(10) 0.022(7) -0.003(7) -0.011(7) -0.022(9)
C14 0.040(8) 0.045(9) 0.014(7) -0.016(5) -0.006(6) -0.008(6)
Cl1 0.013(3) 0.031(4) 0.098(7) 0.000 0.000 0.000
O4C 0.49(8) 0.24(3) 0.070(16) 0.045(17) 0.000 0.000
O5C 0.076(13) 0.058(12) 0.045(10) 0.031(10) 0.001(9) -0.016(9)
Cl2 0.109(5) 0.051(3) 0.029(3) 0.000 0.000 0.007(3)
O2C 0.33(2) 0.089(10) 0.122(12) 0.070(9) 0.067(13) 0.019(12)
O3C 0.42(4) 0.21(2) 0.29(3) -0.12(2) 0.31(3) -0.16(2)
O1W 0.75(13) 0.19(3) 0.34(7) -0.25(4) -0.47(8) 0.34(6)
O1T 0.110(14) 0.083(12) 0.089(13) 0.028(9) 0.012(11) 0.010(10)
C1T 0.107(16) 0.076(16) 0.094(16) -0.003(12) 0.005(12) -0.001(12)
C2T 0.114(17) 0.057(12) 0.079(17) -0.017(12) -0.008(13) 0.009(12)
C3T 0.137(18) 0.068(13) 0.084(16) 0.015(10) 0.014(12) 0.029(12)
C4T 0.130(17) 0.076(14) 0.097(16) 0.034(12) 0.026(12) 0.024(12)

loop_
_atom_type_symbol
_atom_type_description
_atom_type_scat_dispersion_real
_atom_type_scat_dispersion_imag
_atom_type_scat_source
C C 0.0033 0.0016 'International Tables Vol C Tables 4.2.6.8 and 6.1.1.4'
H H 0.0000 0.0000 'International Tables Vol C Tables 4.2.6.8 and 6.1.1.4'
N N 0.0061 0.0033 'International Tables Vol C Tables 4.2.6.8 and 6.1.1.4'
O O 0.0106 0.0060 'International Tables Vol C Tables 4.2.6.8 and 6.1.1.4'
Cl Cl 0.1484 0.1585 'International Tables Vol C Tables 4.2.6.8 and 6.1.1.4'
La La -0.2871 2.4523 'International Tables Vol C Tables 4.2.6.8 and 6.1.1.4'

loop_
_geom_angle_atom_site_label_1
_geom_angle_atom_site_label_2
_geom_angle_atom_site_label_3
_geom_angle
_geom_angle_site_symmetry_1
_geom_angle_site_symmetry_3
_geom_angle_publ_flag
O1 La O1 149.1(3) 3 4 ?
O1 La O1 117.7(3) 3 2 ?
O1 La O1 71.2(3) 4 2 ?
O1 La O1 71.2(3) 3 . ?
O1 La O1 117.7(3) 4 . ?
O1 La O1 149.1(3) 2 . ?
O1 La N3 133.3(3) 3 . ?
O1 La N3 73.5(2) 4 . ?
O1 La N3 87.9(3) 2 . ?
O1 La N3 68.6(3) . . ?
O1 La N3 68.6(3) 3 3 ?
O1 La N3 87.9(3) 4 3 ?
O1 La N3 73.5(2) 2 3 ?
O1 La N3 133.3(3) . 3 ?
N3 La N3 157.3(4) . 3 ?
O1 La N3 87.9(3) 3 4 ?
O1 La N3 68.6(3) 4 4 ?
O1 La N3 133.3(3) 2 4 ?
O1 La N3 73.5(2) . 4 ?
N3 La N3 102.4(4) . 4 ?
N3 La N3 82.2(4) 3 4 ?
O1 La N3 73.5(2) 3 2 ?
O1 La N3 133.3(3) 4 2 ?
O1 La N3 68.6(3) 2 2 ?
O1 La N3 87.9(3) . 2 ?
N3 La N3 82.2(4) . 2 ?
N3 La N3 102.4(4) 3 2 ?
N3 La N3 157.3(4) 4 2 ?
N1 O1 La 142.0(6) . . ?
O1 N1 C1 126.7(8) . . ?
O1 N1 C2 120.4(8) . . ?
C1 N1 C2 112.1(8) . . ?
O2 N2 C1 125.7(9) . . ?
O2 N2 C3 123.3(9) . . ?
C1 N2 C3 110.3(9) . . ?
C8 N3 C9 104.0(9) . . ?
C8 N3 La 129.6(7) . . ?
C9 N3 La 126.1(7) . . ?
C8 N4 C14 104.1(9) . . ?
N1 C1 N2 109.5(9) . . ?
N1 C1 C8 125.7(10) . . ?
N2 C1 C8 124.7(10) . . ?
N1 C2 C4 111.3(8) . . ?
N1 C2 C3 100.2(8) . . ?
C4 C2 C3 115.0(9) . . ?
N1 C2 C5 106.5(9) . . ?
C4 C2 C5 109.5(9) . . ?
C3 C2 C5 113.7(9) . . ?
C7 C3 C6 110.0(9) . . ?
C7 C3 N2 104.7(9) . . ?
C6 C3 N2 109.0(10) . . ?
C7 C3 C2 114.7(10) . . ?
C6 C3 C2 116.2(10) . . ?
N2 C3 C2 100.9(8) . . ?
N3 C8 N4 114.9(10) . . ?
N3 C8 C1 126.9(10) . . ?
N4 C8 C1 117.9(10) . . ?
C14 C9 N3 110.2(10) . . ?
C14 C9 C10 120.1(10) . . ?
N3 C9 C10 129.6(11) . . ?
C9 C10 C11 116.6(11) . . ?
C12 C11 C10 123.5(12) . . ?
C13 C12 C11 119.1(11) . . ?
C12 C13 C14 118.2(12) . . ?
C9 C14 N4 106.7(9) . . ?
C9 C14 C13 122.4(12) . . ?
N4 C14 C13 130.9(11) . . ?
O4C Cl1 O4C 180.0 2_655 . ?
O4C Cl1 O5C 91.9(6) 2_655 4 ?
O4C Cl1 O5C 88.1(6) . 4 ?
O4C Cl1 O5C 88.1(6) 2_655 3_655 ?
O4C Cl1 O5C 91.9(6) . 3_655 ?
O5C Cl1 O5C 82.0(10) 4 3_655 ?
O4C Cl1 O5C 88.1(6) 2_655 2_655 ?
O4C Cl1 O5C 91.9(6) . 2_655 ?
O5C Cl1 O5C 98.1(10) 4 2_655 ?
O5C Cl1 O5C 176.2(11) 3_655 2_655 ?
O4C Cl1 O5C 91.9(6) 2_655 . ?
O4C Cl1 O5C 88.1(6) . . ?
O5C Cl1 O5C 176.2(11) 4 . ?
O5C Cl1 O5C 98.1(10) 3_655 . ?
O5C Cl1 O5C 82.0(10) 2_655 . ?
O3C Cl2 O3C 74(3) 2_655 . ?
O3C Cl2 O2C 112.4(11) 2_655 2_655 ?
O3C Cl2 O2C 122.1(14) . 2_655 ?
O3C Cl2 O2C 122.1(14) 2_655 . ?
O3C Cl2 O2C 112.4(11) . . ?
O2C Cl2 O2C 110.4(15) 2_655 . ?
Cl2 O3C O3C 53.0(13) . 2_655 ?
C2T O1T C1T 34.1(12) 2 . ?
C2T O1T C4T 100.6(12) 2 . ?
C1T O1T C4T 110.0 . . ?
C2T O1T C1T 47.2(11) 2 2 ?
C1T O1T C1T 21.2(17) . 2 ?
C4T O1T C1T 93.1(13) . 2 ?
C1T C1T C2T 123(3) 2 2 ?
C1T C1T C2T 29.26(19) 2 . ?
C2T C1T C2T 94(3) 2 . ?
C1T C1T O1T 118(4) 2 . ?
C2T C1T O1T 71(3) 2 . ?
C2T C1T O1T 109.4 . . ?
C1T C1T O1T 41(3) 2 2 ?
C2T C1T O1T 108(3) 2 2 ?
C2T C1T O1T 45.9(12) . 2 ?
O1T C1T O1T 155.3(12) . 2 ?
C1T C1T C3T 97(2) 2 2 ?
C2T C1T C3T 37.2(15) 2 2 ?
C2T C1T C3T 73(2) . 2 ?
O1T C1T C3T 106.8(19) . 2 ?
O1T C1T C3T 71.4(16) 2 2 ?
C1T C2T O1T 75(3) 2 2 ?
C1T C2T C1T 28(3) 2 . ?
O1T C2T C1T 86.8(17) 2 . ?
C1T C2T C3T 123(3) 2 . ?
O1T C2T C3T 157(2) 2 . ?
C1T C2T C3T 104.3 . . ?
C1T C2T C2T 57(3) 2 2 ?
O1T C2T C2T 98(2) 2 2 ?
C1T C2T C2T 29.2 . 2 ?
C3T C2T C2T 84.3(10) . 2 ?
C2T C3T C4T 105.6 . . ?
C2T C3T C1T 19.7(12) . 2 ?
C4T C3T C1T 86.0(12) . 2 ?
O1T C4T C3T 103.0 . . ?

loop_
_geom_bond_atom_site_label_1
_geom_bond_atom_site_label_2
_geom_bond_distance
_geom_bond_site_symmetry_2
_geom_bond_publ_flag
La O1 2.446(7) 3 ?
La O1 2.446(7) 4 ?
La O1 2.446(7) 2 ?
La O1 2.446(7) . ?
La N3 2.722(9) . ?
La N3 2.722(9) 3 ?
La N3 2.722(9) 4 ?
La N3 2.722(9) 2 ?
O1 N1 1.293(10) . ?
O2 N2 1.256(11) . ?
N1 C1 1.327(13) . ?
N1 C2 1.509(13) . ?
N2 C1 1.356(14) . ?
N2 C3 1.518(14) . ?
N3 C8 1.310(14) . ?
N3 C9 1.382(13) . ?
N4 C8 1.353(15) . ?
N4 C14 1.401(15) . ?
C1 C8 1.456(15) . ?
C2 C4 1.526(15) . ?
C2 C3 1.545(16) . ?
C2 C5 1.551(15) . ?
C3 C7 1.491(16) . ?
C3 C6 1.504(16) . ?
C9 C14 1.364(15) . ?
C9 C10 1.401(15) . ?
C10 C11 1.407(15) . ?
C11 C12 1.383(16) . ?
C12 C13 1.376(18) . ?
C13 C14 1.419(17) . ?
Cl1 O4C 1.10(5) 2_655 ?
Cl1 O4C 1.10(5) . ?
Cl1 O5C 1.659(19) 4 ?
Cl1 O5C 1.659(19) 3_655 ?
Cl1 O5C 1.659(19) 2_655 ?
Cl1 O5C 1.659(19) . ?
Cl2 O3C 1.317(15) 2_655 ?
Cl2 O3C 1.317(15) . ?
Cl2 O2C 1.376(12) 2_655 ?
Cl2 O2C 1.376(12) . ?
O3C O3C 1.59(5) 2_655 ?
O1W O1W 1.35(15) 3 ?
O1T C2T 1.38(3) 2 ?
O1T C1T 1.417(16) . ?
O1T C4T 1.430(16) . ?
O1T C1T 1.92(3) 2 ?
C1T C1T 0.79(4) 2 ?
C1T C2T 0.82(2) 2 ?
C1T C2T 1.412(16) . ?
C1T O1T 1.92(3) 2 ?
C1T C3T 2.04(3) 2 ?
C2T C1T 0.82(3) 2 ?
C2T O1T 1.38(3) 2 ?
C2T C3T 1.470(17) . ?
C2T C2T 1.68(4) 2 ?
C3T C4T 1.521(17) . ?
C3T C1T 2.04(3) 2 ?
